data_7049291
loop_
_publ_author_name
'Kalita, Pankaj'
'Malakar, Amit'
'Goura, Joydeb'
'Nayak, Subhashree'
'Herrera, Juan Manuel'
'Colacio, Enrique'
'Chandrasekhar, Vadapalli'

_publ_section_title
;
 Mononuclear lanthanide complexes assembled from a tridentate NNO donor
 ligand: design of a Dy<sup>III</sup> single-ion magnet.
;
_journal_issue 15
_journal_name_full 'Dalton transactions (Cambridge, England : 2003)'
_journal_page_first 4857
_journal_page_last 4866
_journal_paper_doi 10.1039/c9dt00504h
_journal_volume 48
_journal_year 2019
_chemical_formula_moiety 'C25 H22 N9 O10 Tb, 3(C H4 O)'
_chemical_formula_sum 'C28 H34 N9 O13 Tb'
_chemical_formula_weight 863.56
_space_group_crystal_system triclinic
_space_group_IT_number 2
_space_group_name_Hall '-P 1'
_space_group_name_H-M_alt 'P -1'
_symmetry_space_group_name_Hall '-P 1'
_symmetry_space_group_name_H-M 'P -1'
_atom_sites_solution_hydrogens mixed
_atom_sites_solution_primary dual
_audit_creation_date 2019-03-01
_audit_creation_method
;
Olex2 1.2
(compiled 2018.05.29 svn.r3508 for OlexSys, GUI svn.r5506)
;
_audit_update_record
;
2019-03-04 deposited with the CCDC.    2019-03-07 downloaded from the CCDC.
;
_cell_angle_alpha 93.856(2)
_cell_angle_beta 105.196(3)
_cell_angle_gamma 105.168(3)
_cell_formula_units_Z 2
_cell_length_a 11.3219(3)
_cell_length_b 11.7730(3)
_cell_length_c 13.7532(4)
_cell_measurement_reflns_used 18921
_cell_measurement_temperature 173.00(10)
_cell_measurement_theta_max 29.1300
_cell_measurement_theta_min 2.8920
_cell_volume 1689.22(9)
_computing_cell_refinement 'CrysAlisPro 1.171.39.29d (Rigaku OD, 2017)'
_computing_data_collection 'CrysAlisPro 1.171.39.29d (Rigaku OD, 2017)'
_computing_data_reduction 'CrysAlisPro 1.171.39.29d (Rigaku OD, 2017)'
_computing_molecular_graphics 'Olex2 (Dolomanov et al., 2009)'
_computing_publication_material 'Olex2 (Dolomanov et al., 2009)'
_computing_structure_refinement 'ShelXL (Sheldrick, 2015)'
_computing_structure_solution 'ShelXT (Sheldrick, 2015)'
_diffrn_ambient_environment N~2~
_diffrn_ambient_temperature 173.00(10)
_diffrn_detector 'CCD plate'
_diffrn_measured_fraction_theta_full 0.997
_diffrn_measured_fraction_theta_max 0.874
_diffrn_measurement_details
;
List of Runs (angles in degrees, time in seconds):

  # Type    Start    End  Width  t~exp~   \w     \q     \k     \f   Frames
#--------------------------------------------------------------------------
  1  \w    -35.00  -9.00   0.50    1.85    --    7.20 -66.00 157.00   52
  2  \w     33.00  59.00   0.50    1.85    --    7.20  66.00 -67.00   52
  3  \w    -42.00   3.00   0.50    1.85    --   -7.60 -66.00 157.00   90
  4  \w     -4.00  21.00   0.50    1.85    --   -7.60  66.00 -67.00   50
  5  \w    -80.00  13.00   0.50    1.85    --    7.20 -57.00   0.00  186
  6  \w    -23.00  45.00   0.50    1.85    --    7.20  57.00 -30.00  136
  7  \w    -22.00  82.00   0.50    1.85    --    7.20  57.00 120.00  208
  8  \w     50.00  97.00   0.50    1.85    --    7.20  77.00-150.00   94
  9  \w     63.00  94.00   0.50    1.85    --    7.20  77.00 -90.00   62
 10  \w    -58.00 -23.00   0.50    1.85    --   -7.60 -82.00 -90.00   70
 11  \w    -43.00 -18.00   0.50    1.85    --   -7.60 -82.00  90.00   50
 12  \w    -16.00   9.00   0.50    1.85    --   -7.60 -82.00 -90.00   50
 13  \w    -57.00  29.00   0.50    1.85    --   -7.60 -82.00   0.00  172
;
_diffrn_measurement_device 'four-circle diffractometer'
_diffrn_measurement_device_type 'XtaLAB AFC12 (RINC): Kappa single'
_diffrn_measurement_method '\w scans'
_diffrn_orient_matrix_type 'CrysAlisPro convention (1999,Acta A55,543-557)'
_diffrn_orient_matrix_UB_11 0.0074087000
_diffrn_orient_matrix_UB_12 -0.0464768000
_diffrn_orient_matrix_UB_13 0.0291549000
_diffrn_orient_matrix_UB_21 0.0622087000
_diffrn_orient_matrix_UB_22 0.0354356000
_diffrn_orient_matrix_UB_23 0.0284682000
_diffrn_orient_matrix_UB_31 -0.0260142000
_diffrn_orient_matrix_UB_32 0.0237800000
_diffrn_orient_matrix_UB_33 0.0354638000
_diffrn_radiation_monochromator graphite
_diffrn_radiation_probe x-ray
_diffrn_radiation_type MoK\a
_diffrn_radiation_wavelength 0.71073
_diffrn_reflns_av_R_equivalents 0.0528
_diffrn_reflns_av_unetI/netI 0.0442
_diffrn_reflns_Laue_measured_fraction_full 0.997
_diffrn_reflns_Laue_measured_fraction_max 0.874
_diffrn_reflns_limit_h_max 15
_diffrn_reflns_limit_h_min -12
_diffrn_reflns_limit_k_max 14
_diffrn_reflns_limit_k_min -15
_diffrn_reflns_limit_l_max 17
_diffrn_reflns_limit_l_min -17
_diffrn_reflns_number 30176
_diffrn_reflns_point_group_measured_fraction_full 0.997
_diffrn_reflns_point_group_measured_fraction_max 0.874
_diffrn_reflns_theta_full 25.242
_diffrn_reflns_theta_max 28.994
_diffrn_reflns_theta_min 2.821
_diffrn_source 'fine-focus sealed X-ray tube'
_diffrn_source_type 'Enhance (Mo) X-ray Source'
_exptl_absorpt_coefficient_mu 2.172
_exptl_absorpt_correction_T_max 1.00000
_exptl_absorpt_correction_T_min 0.42732
_exptl_absorpt_correction_type multi-scan
_exptl_absorpt_process_details
;
CrysAlisPro 1.171.39.29d (Rigaku Oxford Diffraction, 2017)
Empirical absorption correction using spherical harmonics,
 implemented in SCALE3 ABSPACK scaling algorithm.
;
_exptl_crystal_colour yellow
_exptl_crystal_colour_primary yellow
_exptl_crystal_density_diffrn 1.698
_exptl_crystal_description block
_exptl_crystal_F_000 868
_exptl_crystal_size_max 0.19
_exptl_crystal_size_mid 0.13
_exptl_crystal_size_min 0.09
_refine_diff_density_max 1.352
_refine_diff_density_min -0.873
_refine_diff_density_rms 0.095
_refine_ls_extinction_method none
_refine_ls_goodness_of_fit_ref 1.032
_refine_ls_hydrogen_treatment mixed
_refine_ls_matrix_type full
_refine_ls_number_parameters 481
_refine_ls_number_reflns 7845
_refine_ls_number_restraints 4
_refine_ls_restrained_S_all 1.033
_refine_ls_R_factor_all 0.0314
_refine_ls_R_factor_gt 0.0275
_refine_ls_shift/su_max 0.002
_refine_ls_shift/su_mean 0.000
_refine_ls_structure_factor_coef Fsqd
_refine_ls_weighting_details 'w=1/[\s^2^(Fo^2^)+(0.0195P)^2^+1.2759P] where P=(Fo^2^+2Fc^2^)/3'
_refine_ls_weighting_scheme calc
_refine_ls_wR_factor_gt 0.0582
_refine_ls_wR_factor_ref 0.0594
_reflns_Friedel_coverage 0.000
_reflns_number_gt 7199
_reflns_number_total 7845
_reflns_threshold_expression 'I > 2\s(I)'
_cod_data_source_file c9dt00504h2.cif
_cod_data_source_block aj0805
_cod_depositor_comments 'Adding full bibliography for 7049290--7049293.cif.'
_cod_database_code 7049291
_shelx_shelxl_version_number 2017/1
_chemical_oxdiff_formula CHNOTb
_shelx_space_group_comment
;
The symmetry employed for this shelxl refinement is uniquely defined
by the following loop, which should always be used as a source of
symmetry information in preference to the above space-group names.
They are only intended as comments.
;
_shelx_estimated_absorpt_t_max 0.829
_shelx_estimated_absorpt_t_min 0.683
_reflns_odcompleteness_completeness 99.55
_reflns_odcompleteness_iscentric 1
_reflns_odcompleteness_theta 26.32
_olex2_refinement_description
;
1. Fixed Uiso
 At 1.2 times of:
  All C(H) groups, All N(H) groups
 At 1.5 times of:
  All C(H,H,H) groups, All C(H,H,H,H,H,H) groups, All O(H) groups
2. Restrained distances
 O3-H3
 0.85 with sigma of 0.01
 C25-H3
 1.893253 with sigma of 0.02
 Tb1-H3
 2.932969 with sigma of 0.02
 O0AA-C0AA \\sim O1A-C0AA
 with sigma of 0.02
 C0AA-O0AA \\sim O0AA-O1A
 with sigma of 0.02
3. Others
 Sof(H0AE)=Sof(H0AF)=Sof(H0AG)=Sof(O1A)=Sof(H1A)=1-FVAR(1)
 Sof(O0AA)=Sof(H0AA)=Sof(H0AB)=Sof(H0AC)=Sof(H0AD)=FVAR(1)
4.a Aromatic/amide H refined with riding coordinates:
 N2(H2), C19(H19), N5(H5), C3(H3A), C12(H12), C24(H24), C5(H5A), C17(H17),
 C7(H7), C23(H23), C15(H15), C11(H11), C10(H10), C22(H22), C2(H2A), C9(H9),
 C21(H21), C14(H14)
4.b Idealised Me refined as rotating group:
 C25(H25A,H25B,H25C), C01E(H01A,H01B,H01C), C01G(H01D,H01E,H01F), C0AA(H0AB,
 H0AC,H0AD), C0AA(H0AE,H0AF,H0AG)
4.c Idealised tetrahedral OH refined as rotating group:
 O00I(H00I), O00O(H00O), O0AA(H0AA), O1A(H1A)
;
_olex2_submission_special_instructions 'No special instructions were received'
_oxdiff_exptl_absorpt_empirical_details
;
Empirical correction (ABSPACK) includes:
- Absorption correction using spherical harmonics
- Frame scaling
;
_oxdiff_exptl_absorpt_empirical_full_max 2.093
_oxdiff_exptl_absorpt_empirical_full_min 0.628

loop_
_space_group_symop_operation_xyz
'x, y, z'
'-x, -y, -z'

loop_
_atom_site_label
_atom_site_type_symbol
_atom_site_fract_x
_atom_site_fract_y
_atom_site_fract_z
_atom_site_U_iso_or_equiv
_atom_site_adp_type
_atom_site_occupancy
_atom_site_site_symmetry_order
_atom_site_calc_flag
_atom_site_refinement_flags_posn
_atom_site_refinement_flags_occupancy
_atom_site_disorder_assembly
_atom_site_disorder_group
Tb1 Tb 0.63335(2) 0.66607(2) 0.77611(2) 0.01676(4) Uani 1 1 d D . . .
O3 O 0.76151(17) 0.86789(16) 0.77633(14) 0.0254(4) Uani 1 1 d D . . .
H3 H 0.7368(19) 0.9217(12) 0.803(2) 0.038 Uiso 1 1 d DR . . .
N6 N 0.49976(18) 0.64151(19) 0.59183(15) 0.0195(4) Uani 1 1 d . . . .
N2 N 0.7711(2) 0.7365(2) 1.03020(15) 0.0240(5) Uani 1 1 d . . . .
H2 H 0.774926 0.743387 1.093689 0.029 Uiso 1 1 calc R . . .
O1 O 0.51902(16) 0.80233(16) 0.77943(12) 0.0203(4) Uani 1 1 d . . . .
N1 N 0.66668(19) 0.75137(19) 0.95905(15) 0.0194(4) Uani 1 1 d . . . .
C19 C 0.5347(2) 0.6624(2) 0.51096(19) 0.0232(5) Uani 1 1 d . . . .
H19 H 0.471095 0.661000 0.451867 0.028 Uiso 1 1 calc R . . .
O4 O 0.60780(18) 0.50471(18) 0.89028(14) 0.0311(4) Uani 1 1 d . . . .
O5 O 0.61616(19) 0.45403(18) 0.73939(15) 0.0318(4) Uani 1 1 d . . . .
O2 O 0.75291(16) 0.64735(16) 0.67075(12) 0.0216(4) Uani 1 1 d . . . .
N9 N 0.8293(2) 0.7835(2) 0.30964(18) 0.0317(6) Uani 1 1 d . . . .
N7 N 0.6042(2) 0.4228(2) 0.82403(19) 0.0313(6) Uani 1 1 d . . . .
N3 N 0.84781(19) 0.6772(2) 0.90028(15) 0.0212(5) Uani 1 1 d . . . .
O9 O 0.15373(18) 0.9879(2) 0.97448(16) 0.0365(5) Uani 1 1 d . . . .
O7 O 0.7384(2) 0.7930(2) 0.24157(16) 0.0468(6) Uani 1 1 d . . . .
O8 O 0.9381(2) 0.8042(2) 0.29964(16) 0.0442(6) Uani 1 1 d . . . .
O00I O 0.4907(2) 0.9191(2) 0.60809(16) 0.0401(5) Uani 1 1 d . . . .
H00I H 0.502540 0.879440 0.654524 0.060 Uiso 1 1 calc GR . . .
O10 O 0.27877(18) 0.94804(18) 1.10790(14) 0.0306(4) Uani 1 1 d . . . .
N5 N 0.3708(2) 0.6195(2) 0.57854(17) 0.0274(5) Uani 1 1 d . . . .
H5 H 0.322847 0.632204 0.523075 0.033 Uiso 1 1 calc R . . .
O6 O 0.5900(3) 0.3202(2) 0.8393(2) 0.0574(7) Uani 1 1 d . . . .
N4 N 0.3943(2) 0.56189(19) 0.73948(16) 0.0225(5) Uani 1 1 d . . . .
O00O O 0.2308(3) 0.8645(2) 0.5195(2) 0.0585(7) Uani 1 1 d . . . .
H00O H 0.308165 0.874056 0.537983 0.088 Uiso 1 1 calc GR . . .
C3 C 0.2721(2) 0.9044(3) 0.8469(2) 0.0271(6) Uani 1 1 d . . . .
H3A H 0.202422 0.930637 0.816367 0.033 Uiso 1 1 calc R . . .
C12 C 0.9450(2) 0.6499(2) 0.8730(2) 0.0239(6) Uani 1 1 d . . . .
H12 H 0.933199 0.626987 0.804255 0.029 Uiso 1 1 calc R . . .
C24 C 0.3375(3) 0.5200(2) 0.8101(2) 0.0278(6) Uani 1 1 d . . . .
H24 H 0.388884 0.508469 0.871304 0.033 Uiso 1 1 calc R . . .
C8 C 0.8683(2) 0.7108(2) 0.99998(19) 0.0194(5) Uani 1 1 d . . . .
C5 C 0.4083(2) 0.8606(2) 0.99778(19) 0.0193(5) Uani 1 1 d . . . .
H5A H 0.428837 0.857960 1.067479 0.023 Uiso 1 1 calc R . . .
C4 C 0.3075(2) 0.9019(2) 0.95153(19) 0.0212(5) Uani 1 1 d . . . .
C16 C 0.8081(3) 0.7461(2) 0.40288(19) 0.0243(6) Uani 1 1 d . . . .
C6 C 0.4797(2) 0.8227(2) 0.94088(18) 0.0188(5) Uani 1 1 d . . . .
C1 C 0.4493(2) 0.8288(2) 0.83398(19) 0.0192(5) Uani 1 1 d . . . .
N8 N 0.2420(2) 0.9483(2) 1.01477(18) 0.0259(5) Uani 1 1 d . . . .
C17 C 0.6867(3) 0.7210(2) 0.41369(19) 0.0236(6) Uani 1 1 d . . . .
H17 H 0.619102 0.725970 0.360236 0.028 Uiso 1 1 calc R . . .
C20 C 0.3180(2) 0.5778(2) 0.6520(2) 0.0230(6) Uani 1 1 d . . . .
C7 C 0.5893(2) 0.7896(2) 0.99753(19) 0.0213(5) Uani 1 1 d . . . .
H7 H 0.605635 0.796422 1.067884 0.026 Uiso 1 1 calc R . . .
C23 C 0.2082(3) 0.4934(3) 0.7967(2) 0.0331(7) Uani 1 1 d . . . .
H23 H 0.173138 0.463589 0.847042 0.040 Uiso 1 1 calc R . . .
C25 C 0.8921(3) 0.9207(3) 0.7804(3) 0.0369(7) Uani 1 1 d D . . .
H25A H 0.896943 0.981690 0.737424 0.055 Uiso 1 1 calc GR . . .
H25B H 0.926161 0.860892 0.757283 0.055 Uiso 1 1 calc GR . . .
H25C H 0.940855 0.954924 0.849236 0.055 Uiso 1 1 calc GR . . .
C15 C 0.9116(3) 0.7373(3) 0.4805(2) 0.0267(6) Uani 1 1 d . . . .
H15 H 0.992907 0.753844 0.471993 0.032 Uiso 1 1 calc R . . .
C11 C 1.0590(3) 0.6539(3) 0.9404(2) 0.0274(6) Uani 1 1 d . . . .
H11 H 1.122388 0.633415 0.918013 0.033 Uiso 1 1 calc R . . .
C10 C 1.0783(2) 0.6894(2) 1.0432(2) 0.0260(6) Uani 1 1 d . . . .
H10 H 1.155230 0.693265 1.090733 0.031 Uiso 1 1 calc R . . .
C22 C 0.1309(3) 0.5120(3) 0.7062(2) 0.0353(7) Uani 1 1 d . . . .
H22 H 0.043144 0.495459 0.695469 0.042 Uiso 1 1 calc R . . .
C2 C 0.3416(3) 0.8676(2) 0.7894(2) 0.0257(6) Uani 1 1 d . . . .
H2A H 0.317311 0.868134 0.719440 0.031 Uiso 1 1 calc R . . .
C9 C 0.9828(2) 0.7187(2) 1.07398(19) 0.0229(5) Uani 1 1 d . . . .
H9 H 0.993915 0.743228 1.142318 0.027 Uiso 1 1 calc R . . .
C13 C 0.7688(2) 0.6792(2) 0.58547(18) 0.0196(5) Uani 1 1 d . . . .
C21 C 0.1850(3) 0.5550(3) 0.6329(2) 0.0306(6) Uani 1 1 d . . . .
H21 H 0.135029 0.568664 0.571969 0.037 Uiso 1 1 calc R . . .
C18 C 0.6648(2) 0.6880(2) 0.50441(18) 0.0206(5) Uani 1 1 d . . . .
C14 C 0.8912(2) 0.7039(2) 0.5693(2) 0.0254(6) Uani 1 1 d . . . .
H14 H 0.959803 0.697029 0.620864 0.030 Uiso 1 1 calc R . . .
C01E C 0.5526(4) 1.0401(3) 0.6459(3) 0.0584(11) Uani 1 1 d . . . .
H01A H 0.535481 1.086936 0.592250 0.088 Uiso 1 1 calc GR . . .
H01B H 0.643082 1.052096 0.671123 0.088 Uiso 1 1 calc GR . . .
H01C H 0.521428 1.063918 0.700182 0.088 Uiso 1 1 calc GR . . .
C01G C 0.2074(5) 0.9746(4) 0.5159(5) 0.0961(19) Uani 1 1 d . . . .
H01D H 0.252790 1.018646 0.473901 0.144 Uiso 1 1 calc GR . . .
H01E H 0.236000 1.017982 0.583461 0.144 Uiso 1 1 calc GR . . .
H01F H 0.117402 0.963270 0.487741 0.144 Uiso 1 1 calc GR . . .
O0AA O 0.2023(3) 0.5822(3) 0.3773(2) 0.0290(10) Uani 0.711(7) 1 d D P A 1
H0AA H 0.230071 0.533731 0.351786 0.044 Uiso 0.711(7) 1 calc GR P A 1
C0AA C 0.1916(3) 0.6699(3) 0.3152(3) 0.0461(8) Uani 1 1 d D . . .
H0AB H 0.130744 0.634704 0.250329 0.069 Uiso 0.711(7) 1 calc GR P A 1
H0AC H 0.273363 0.706622 0.305733 0.069 Uiso 0.711(7) 1 calc GR P A 1
H0AD H 0.163396 0.728938 0.346784 0.069 Uiso 0.711(7) 1 calc GR P A 1
H0AE H 0.123454 0.701006 0.282257 0.069 Uiso 0.289(7) 1 calc GR P A 2
H0AF H 0.180836 0.593714 0.278753 0.069 Uiso 0.289(7) 1 calc GR P A 2
H0AG H 0.272080 0.723571 0.315985 0.069 Uiso 0.289(7) 1 calc GR P A 2
O1A O 0.1895(8) 0.6580(8) 0.4116(6) 0.042(3) Uani 0.289(7) 1 d D P A 2
H1A H 0.196579 0.722770 0.442236 0.063 Uiso 0.289(7) 1 calc GR P A 2

loop_
_atom_site_aniso_label
_atom_site_aniso_U_11
_atom_site_aniso_U_22
_atom_site_aniso_U_33
_atom_site_aniso_U_23
_atom_site_aniso_U_13
_atom_site_aniso_U_12
Tb1 0.01745(7) 0.02172(8) 0.01355(7) 0.00359(5) 0.00639(4) 0.00763(5)
O3 0.0211(9) 0.0239(10) 0.0326(11) 0.0001(8) 0.0110(8) 0.0067(7)
N6 0.0139(10) 0.0264(12) 0.0187(11) 0.0002(9) 0.0051(8) 0.0072(8)
N2 0.0238(11) 0.0453(15) 0.0100(10) 0.0059(9) 0.0059(8) 0.0203(10)
O1 0.0208(9) 0.0266(10) 0.0161(9) 0.0044(7) 0.0072(7) 0.0092(7)
N1 0.0170(10) 0.0280(12) 0.0167(11) 0.0059(9) 0.0044(8) 0.0120(9)
C19 0.0232(13) 0.0259(14) 0.0191(13) 0.0015(11) 0.0045(10) 0.0071(11)
O4 0.0340(11) 0.0346(12) 0.0275(11) 0.0101(9) 0.0114(8) 0.0105(9)
O5 0.0427(12) 0.0269(11) 0.0323(11) 0.0078(9) 0.0179(9) 0.0132(9)
O2 0.0251(9) 0.0316(11) 0.0140(9) 0.0066(7) 0.0095(7) 0.0132(8)
N9 0.0442(15) 0.0317(14) 0.0242(13) 0.0046(10) 0.0191(11) 0.0103(11)
N7 0.0282(13) 0.0329(15) 0.0406(15) 0.0145(12) 0.0172(11) 0.0127(10)
N3 0.0216(11) 0.0287(13) 0.0168(11) 0.0051(9) 0.0072(8) 0.0113(9)
O9 0.0255(10) 0.0524(14) 0.0384(12) 0.0020(10) 0.0075(9) 0.0256(10)
O7 0.0538(14) 0.0730(18) 0.0219(11) 0.0189(11) 0.0158(10) 0.0245(12)
O8 0.0476(13) 0.0566(15) 0.0364(13) 0.0111(11) 0.0300(10) 0.0098(11)
O00I 0.0472(13) 0.0423(14) 0.0319(12) 0.0173(10) 0.0101(10) 0.0135(10)
O10 0.0324(10) 0.0386(12) 0.0259(11) 0.0008(9) 0.0127(8) 0.0155(9)
N5 0.0170(10) 0.0433(15) 0.0201(12) 0.0032(10) 0.0034(8) 0.0079(10)
O6 0.0816(19) 0.0323(14) 0.0821(19) 0.0332(13) 0.0462(15) 0.0277(13)
N4 0.0229(11) 0.0203(12) 0.0261(12) 0.0014(9) 0.0114(9) 0.0057(9)
O00O 0.0536(15) 0.0450(15) 0.0667(18) -0.0005(13) -0.0005(14) 0.0172(12)
C3 0.0194(13) 0.0348(16) 0.0290(15) 0.0055(12) 0.0044(11) 0.0133(11)
C12 0.0255(13) 0.0301(15) 0.0203(13) 0.0026(11) 0.0098(10) 0.0124(11)
C24 0.0331(15) 0.0252(15) 0.0333(16) 0.0091(12) 0.0200(12) 0.0106(12)
C8 0.0187(12) 0.0222(14) 0.0201(13) 0.0065(10) 0.0075(9) 0.0082(10)
C5 0.0195(12) 0.0200(13) 0.0193(13) 0.0031(10) 0.0076(9) 0.0051(10)
C4 0.0158(11) 0.0220(14) 0.0270(14) 0.0008(11) 0.0091(10) 0.0055(10)
C16 0.0339(14) 0.0264(15) 0.0173(13) 0.0034(11) 0.0148(11) 0.0096(11)
C6 0.0182(12) 0.0198(13) 0.0199(13) 0.0031(10) 0.0063(9) 0.0073(10)
C1 0.0181(12) 0.0173(13) 0.0227(13) 0.0026(10) 0.0071(10) 0.0049(9)
N8 0.0197(11) 0.0257(13) 0.0331(14) -0.0001(10) 0.0097(9) 0.0068(9)
C17 0.0287(14) 0.0256(15) 0.0167(13) 0.0027(10) 0.0062(10) 0.0087(11)
C20 0.0215(13) 0.0204(14) 0.0247(14) -0.0038(10) 0.0085(10) 0.0019(10)
C7 0.0245(13) 0.0298(15) 0.0140(12) 0.0054(10) 0.0076(10) 0.0129(11)
C23 0.0354(16) 0.0276(16) 0.0478(19) 0.0091(13) 0.0306(14) 0.0092(12)
C25 0.0223(14) 0.0352(18) 0.052(2) -0.0008(14) 0.0170(13) 0.0013(12)
C15 0.0273(14) 0.0310(16) 0.0274(15) 0.0034(12) 0.0165(11) 0.0094(11)
C11 0.0236(13) 0.0337(16) 0.0312(15) 0.0052(12) 0.0129(11) 0.0138(11)
C10 0.0194(13) 0.0314(16) 0.0275(15) 0.0071(12) 0.0041(10) 0.0100(11)
C22 0.0230(14) 0.0303(17) 0.055(2) 0.0000(14) 0.0197(13) 0.0055(12)
C2 0.0275(14) 0.0321(16) 0.0187(13) 0.0053(11) 0.0048(10) 0.0124(11)
C9 0.0244(13) 0.0289(15) 0.0180(13) 0.0050(11) 0.0065(10) 0.0115(11)
C13 0.0248(13) 0.0179(13) 0.0184(13) 0.0014(10) 0.0084(10) 0.0082(10)
C21 0.0213(13) 0.0329(17) 0.0348(16) -0.0024(12) 0.0074(11) 0.0056(11)
C18 0.0229(12) 0.0248(14) 0.0147(12) 0.0016(10) 0.0068(10) 0.0069(10)
C14 0.0235(13) 0.0340(16) 0.0220(14) 0.0058(11) 0.0084(10) 0.0120(11)
C01E 0.067(3) 0.046(2) 0.048(2) 0.0203(18) 0.0035(18) 0.0011(19)
C01G 0.066(3) 0.045(3) 0.156(5) 0.006(3) -0.004(3) 0.020(2)
O0AA 0.0271(15) 0.042(2) 0.0224(16) 0.0036(14) 0.0066(11) 0.0176(13)
C0AA 0.0426(19) 0.053(2) 0.050(2) 0.0104(17) 0.0183(16) 0.0194(16)
O1A 0.043(5) 0.040(6) 0.041(5) 0.006(4) -0.002(4) 0.021(4)

loop_
_atom_type_symbol
_atom_type_description
_atom_type_scat_dispersion_real
_atom_type_scat_dispersion_imag
_atom_type_scat_source
C C 0.0033 0.0016 'International Tables Vol C Tables 4.2.6.8 and 6.1.1.4'
H H 0.0000 0.0000 'International Tables Vol C Tables 4.2.6.8 and 6.1.1.4'
N N 0.0061 0.0033 'International Tables Vol C Tables 4.2.6.8 and 6.1.1.4'
O O 0.0106 0.0060 'International Tables Vol C Tables 4.2.6.8 and 6.1.1.4'
Tb Tb -0.1723 4.1537 'International Tables Vol C Tables 4.2.6.8 and 6.1.1.4'

loop_
_geom_angle_atom_site_label_1
_geom_angle_atom_site_label_2
_geom_angle_atom_site_label_3
_geom_angle
O3 Tb1 N6 94.34(7)
O3 Tb1 N1 81.02(7)
O3 Tb1 O4 141.61(6)
O3 Tb1 O5 144.36(6)
O3 Tb1 N3 77.36(7)
O3 Tb1 N4 135.12(7)
N6 Tb1 O4 124.04(7)
N6 Tb1 N3 147.67(6)
N6 Tb1 N4 64.32(7)
O1 Tb1 O3 68.10(6)
O1 Tb1 N6 76.76(6)
O1 Tb1 N1 70.17(6)
O1 Tb1 O4 117.75(6)
O1 Tb1 O5 144.69(6)
O1 Tb1 N3 126.07(6)
O1 Tb1 N4 68.69(6)
N1 Tb1 N6 145.92(6)
N1 Tb1 O4 67.79(7)
N1 Tb1 N3 64.42(6)
N1 Tb1 N4 95.40(7)
O4 Tb1 N4 71.93(7)
O5 Tb1 N6 85.15(7)
O5 Tb1 N1 117.86(7)
O5 Tb1 O4 50.86(6)
O5 Tb1 N3 84.21(7)
O5 Tb1 N4 76.19(7)
O2 Tb1 O3 74.66(6)
O2 Tb1 N6 70.04(6)
O2 Tb1 O1 127.18(6)
O2 Tb1 N1 138.52(6)
O2 Tb1 O4 114.78(6)
O2 Tb1 O5 71.72(7)
O2 Tb1 N3 77.64(6)
O2 Tb1 N4 125.48(6)
N3 Tb1 O4 69.40(7)
N3 Tb1 N4 140.85(7)
Tb1 O3 H3 113.7(12)
C25 O3 Tb1 134.30(17)
C25 O3 H3 106.9(12)
C19 N6 Tb1 130.16(16)
C19 N6 N5 114.7(2)
N5 N6 Tb1 114.41(15)
N1 N2 H2 119.9
C8 N2 H2 119.9
C8 N2 N1 120.2(2)
C1 O1 Tb1 136.25(16)
N2 N1 Tb1 115.79(14)
C7 N1 Tb1 128.77(16)
C7 N1 N2 114.4(2)
N6 C19 H19 117.2
N6 C19 C18 125.7(2)
C18 C19 H19 117.2
N7 O4 Tb1 94.49(15)
N7 O5 Tb1 98.69(16)
C13 O2 Tb1 139.77(15)
O7 N9 O8 121.7(2)
O7 N9 C16 119.1(2)
O8 N9 C16 119.2(2)
O4 N7 O5 116.0(2)
O6 N7 O4 122.6(3)
O6 N7 O5 121.4(3)
C12 N3 Tb1 124.28(16)
C8 N3 Tb1 119.15(16)
C8 N3 C12 116.6(2)
C01E O00I H00I 109.5
N6 N5 H5 119.6
C20 N5 N6 120.8(2)
C20 N5 H5 119.6
C24 N4 Tb1 124.68(18)
C20 N4 Tb1 116.08(16)
C20 N4 C24 116.9(2)
C01G O00O H00O 109.5
C4 C3 H3A 120.5
C2 C3 H3A 120.5
C2 C3 C4 119.1(2)
N3 C12 H12 118.0
N3 C12 C11 123.9(2)
C11 C12 H12 118.0
N4 C24 H24 118.1
N4 C24 C23 123.7(3)
C23 C24 H24 118.1
N2 C8 C9 118.8(2)
N3 C8 N2 118.0(2)
N3 C8 C9 123.2(2)
C4 C5 H5A 119.8
C4 C5 C6 120.4(2)
C6 C5 H5A 119.8
C3 C4 N8 120.2(2)
C5 C4 C3 121.4(2)
C5 C4 N8 118.4(2)
C17 C16 N9 119.5(2)
C17 C16 C15 121.6(2)
C15 C16 N9 119.0(2)
C5 C6 C1 119.7(2)
C5 C6 C7 116.2(2)
C1 C6 C7 123.9(2)
O1 C1 C6 121.6(2)
O1 C1 C2 120.7(2)
C2 C1 C6 117.6(2)
O9 N8 O10 122.7(2)
O9 N8 C4 119.0(2)
O10 N8 C4 118.4(2)
C16 C17 H17 119.8
C16 C17 C18 120.4(2)
C18 C17 H17 119.8
N5 C20 C21 118.0(2)
N4 C20 N5 119.0(2)
N4 C20 C21 123.0(2)
N1 C7 C6 125.7(2)
N1 C7 H7 117.1
C6 C7 H7 117.1
C24 C23 H23 120.7
C24 C23 C22 118.6(3)
C22 C23 H23 120.7
O3 C25 H25A 109.5
O3 C25 H25B 109.5
O3 C25 H25C 109.5
H25A C25 H25B 109.5
H25A C25 H25C 109.5
H25B C25 H25C 109.5
C16 C15 H15 120.7
C14 C15 C16 118.7(2)
C14 C15 H15 120.7
C12 C11 H11 120.7
C12 C11 C10 118.6(2)
C10 C11 H11 120.7
C11 C10 H10 120.3
C9 C10 C11 119.4(2)
C9 C10 H10 120.3
C23 C22 H22 120.3
C21 C22 C23 119.5(3)
C21 C22 H22 120.3
C3 C2 C1 121.7(2)
C3 C2 H2A 119.1
C1 C2 H2A 119.1
C8 C9 H9 120.8
C10 C9 C8 118.4(2)
C10 C9 H9 120.8
O2 C13 C18 121.7(2)
O2 C13 C14 120.5(2)
C14 C13 C18 117.8(2)
C20 C21 H21 120.8
C22 C21 C20 118.3(3)
C22 C21 H21 120.8
C17 C18 C19 117.7(2)
C17 C18 C13 119.4(2)
C13 C18 C19 122.9(2)
C15 C14 C13 122.2(2)
C15 C14 H14 118.9
C13 C14 H14 118.9
O00I C01E H01A 109.5
O00I C01E H01B 109.5
O00I C01E H01C 109.5
H01A C01E H01B 109.5
H01A C01E H01C 109.5
H01B C01E H01C 109.5
O00O C01G H01D 109.5
O00O C01G H01E 109.5
O00O C01G H01F 109.5
H01D C01G H01E 109.5
H01D C01G H01F 109.5
H01E C01G H01F 109.5
C0AA O0AA H0AA 109.5
O0AA C0AA H0AB 109.5
O0AA C0AA H0AC 109.5
O0AA C0AA H0AD 109.5
H0AB C0AA H0AC 109.5
H0AB C0AA H0AD 109.5
H0AC C0AA H0AD 109.5
H0AE C0AA H0AF 109.5
H0AE C0AA H0AG 109.5
H0AF C0AA H0AG 109.5
O1A C0AA H0AE 109.5
O1A C0AA H0AF 109.5
O1A C0AA H0AG 109.5
C0AA O1A H1A 109.5

loop_
_geom_bond_atom_site_label_1
_geom_bond_atom_site_label_2
_geom_bond_distance
Tb1 O3 2.4379(18)
Tb1 N6 2.541(2)
Tb1 O1 2.3150(17)
Tb1 N1 2.539(2)
Tb1 O4 2.5515(19)
Tb1 O5 2.460(2)
Tb1 O2 2.2632(16)
Tb1 N3 2.541(2)
Tb1 N4 2.559(2)
O3 H3 0.853(9)
O3 C25 1.431(3)
N6 C19 1.293(3)
N6 N5 1.374(3)
N2 H2 0.8600
N2 N1 1.382(3)
N2 C8 1.368(3)
O1 C1 1.300(3)
N1 C7 1.291(3)
C19 H19 0.9300
C19 C18 1.452(3)
O4 N7 1.266(3)
O5 N7 1.274(3)
O2 C13 1.297(3)
N9 O7 1.232(3)
N9 O8 1.237(3)
N9 C16 1.442(3)
N7 O6 1.216(3)
N3 C12 1.357(3)
N3 C8 1.343(3)
O9 N8 1.230(3)
O00I H00I 0.8200
O00I C01E 1.406(4)
O10 N8 1.239(3)
N5 H5 0.8600
N5 C20 1.360(3)
N4 C24 1.352(3)
N4 C20 1.341(3)
O00O H00O 0.8200
O00O C01G 1.391(5)
C3 H3A 0.9300
C3 C4 1.394(4)
C3 C2 1.375(4)
C12 H12 0.9300
C12 C11 1.364(4)
C24 H24 0.9300
C24 C23 1.373(4)
C8 C9 1.399(3)
C5 H5A 0.9300
C5 C4 1.377(4)
C5 C6 1.392(3)
C4 N8 1.446(3)
C16 C17 1.377(4)
C16 C15 1.396(4)
C6 C1 1.431(4)
C6 C7 1.445(3)
C1 C2 1.417(4)
C17 H17 0.9300
C17 C18 1.395(3)
C20 C21 1.407(4)
C7 H7 0.9300
C23 H23 0.9300
C23 C22 1.388(5)
C25 H25A 0.9600
C25 H25B 0.9600
C25 H25C 0.9600
C15 H15 0.9300
C15 C14 1.365(4)
C11 H11 0.9300
C11 C10 1.391(4)
C10 H10 0.9300
C10 C9 1.372(4)
C22 H22 0.9300
C22 C21 1.371(4)
C2 H2A 0.9300
C9 H9 0.9300
C13 C18 1.425(3)
C13 C14 1.419(3)
C21 H21 0.9300
C14 H14 0.9300
C01E H01A 0.9600
C01E H01B 0.9600
C01E H01C 0.9600
C01G H01D 0.9600
C01G H01E 0.9600
C01G H01F 0.9600
O0AA H0AA 0.8200
O0AA C0AA 1.393(4)
C0AA H0AB 0.9600
C0AA H0AC 0.9600
C0AA H0AD 0.9600
C0AA H0AE 0.9600
C0AA H0AF 0.9600
C0AA H0AG 0.9600
C0AA O1A 1.348(8)
O1A H1A 0.8200
